data_2207891
loop_
_publ_author_name
'Ming-Guo Liu'
'Ju-Zhen Yuan'
'Yang-Gen Hu'
'Sheng-Zhen Xu'

_publ_section_title 2-Diethylamino-3-(3-methylphenyl)-1-benzofuro[3,2-<i>d</i>]pyrimidin-4(3<i>H</i>)-one
_journal_coeditor_code SJ6175
_journal_issue 1
_journal_name_full 'Acta Crystallographica Section E'
_journal_page_first o147
_journal_page_last o149
_journal_paper_doi 10.1107/S1600536805040377
_journal_volume 62
_journal_year 2006
_chemical_formula_iupac 'C21 H21 N3 O2'
_chemical_formula_moiety 'C21 H21 N3 O2'
_chemical_formula_sum 'C21 H21 N3 O2'
_chemical_formula_weight 347.41
_chemical_melting_point 420
_chemical_name_systematic
;
2-Diethylamino-3-(3-methylphenyl)-1-benzofuro[3,2-d]pyrimidin-4(3H)-one
;
_space_group_IT_number 14
_symmetry_cell_setting monoclinic
_symmetry_space_group_name_Hall '-P 2yn'
_symmetry_space_group_name_H-M 'P 1 21/n 1'
_atom_sites_solution_hydrogens geom
_atom_sites_solution_primary direct
_atom_sites_solution_secondary difmap
_audit_creation_method SHELXL-97
_cell_angle_alpha 90.00
_cell_angle_beta 113.685(2)
_cell_angle_gamma 90.00
_cell_formula_units_Z 4
_cell_length_a 16.164(2)
_cell_length_b 7.0063(9)
_cell_length_c 17.627(2)
_cell_measurement_reflns_used 1397
_cell_measurement_temperature 292(2)
_cell_measurement_theta_max 21.59
_cell_measurement_theta_min 2.52
_cell_volume 1828.1(4)
_computing_cell_refinement 'SAINT (Bruker, 1997)'
_computing_data_collection 'SMART (Bruker, 1997)'
_computing_data_reduction SAINT
_computing_molecular_graphics 'SHELXTL (Bruker, 1997)'
_computing_publication_material SHELXTL
_computing_structure_refinement 'SHELXL97 (Sheldrick, 1997)'
_computing_structure_solution 'SHELXS97 (Sheldrick, 1997)'
_diffrn_ambient_temperature 292(2)
_diffrn_measured_fraction_theta_full 0.996
_diffrn_measured_fraction_theta_max 0.996
_diffrn_measurement_device_type 'Bruker CCD area-detector'
_diffrn_measurement_method '\f and \w'
_diffrn_radiation_monochromator graphite
_diffrn_radiation_source 'fine-focus sealed tube'
_diffrn_radiation_type MoK\a
_diffrn_radiation_wavelength 0.71073
_diffrn_reflns_av_R_equivalents 0.0688
_diffrn_reflns_av_sigmaI/netI 0.0732
_diffrn_reflns_limit_h_max 19
_diffrn_reflns_limit_h_min -19
_diffrn_reflns_limit_k_max 8
_diffrn_reflns_limit_k_min -8
_diffrn_reflns_limit_l_max 21
_diffrn_reflns_limit_l_min -19
_diffrn_reflns_number 11487
_diffrn_reflns_theta_full 26.00
_diffrn_reflns_theta_max 26.00
_diffrn_reflns_theta_min 2.52
_diffrn_standards_number 0
_exptl_absorpt_coefficient_mu 0.083
_exptl_absorpt_correction_type none
_exptl_crystal_colour colorless
_exptl_crystal_density_diffrn 1.262
_exptl_crystal_density_method 'not measured'
_exptl_crystal_description block
_exptl_crystal_F_000 736
_exptl_crystal_size_max 0.30
_exptl_crystal_size_mid 0.20
_exptl_crystal_size_min 0.16
_refine_diff_density_max 0.201
_refine_diff_density_min -0.155
_refine_ls_extinction_method none
_refine_ls_goodness_of_fit_ref 0.944
_refine_ls_hydrogen_treatment constr
_refine_ls_matrix_type full
_refine_ls_number_parameters 238
_refine_ls_number_reflns 3590
_refine_ls_number_restraints 0
_refine_ls_restrained_S_all 0.944
_refine_ls_R_factor_all 0.1148
_refine_ls_R_factor_gt 0.0595
_refine_ls_shift/su_max 0.001
_refine_ls_shift/su_mean 0.000
_refine_ls_structure_factor_coef Fsqd
_refine_ls_weighting_details 'calc w=1/[\s^2^(Fo^2^)+(0.0572P)^2^] where P=(Fo^2^+2Fc^2^)/3'
_refine_ls_weighting_scheme calc
_refine_ls_wR_factor_gt 0.1265
_refine_ls_wR_factor_ref 0.1448
_reflns_number_gt 1941
_reflns_number_total 3590
_reflns_threshold_expression I>2\s(I)
_cod_data_source_file sj6175.cif
_cod_data_source_block I
_cod_depositor_comments
;
The following automatic conversions were performed:
'_symmetry_cell_setting' value 'Monoclinic' changed to 'monoclinic'
according to '/home/saulius/struct/CIF-dictionaries/cif_core.dic'
dictionary named 'cif_core.dic' version 2.4.1 from 2010-06-29.

Automatic conversion script
Id: cif_fix_enum 1527 2010-12-29 10:47:43Z saulius 

The following automatic conversions were performed:

'_symmetry_cell_setting' value 'Monoclinic' changed to 'monoclinic'
according to /home/saulius/struct/CIF-dictionaries/cif_core.dic
dictionary named 'cif_core.dic' version 2.4.1 from 2010-06-29.

Automatic conversion script
Id: cif_fix_values 1715 2011-07-08 13:25:40Z adriana 
;
_cod_original_sg_symbol_H-M 'P 21/n'
_cod_database_code 2207891
_cod_database_fobs_code 2207891

loop_
_symmetry_equiv_pos_as_xyz
'x, y, z'
'-x+1/2, y+1/2, -z+1/2'
'-x, -y, -z'
'x-1/2, -y-1/2, z-1/2'

loop_
_atom_site_label
_atom_site_fract_x
_atom_site_fract_y
_atom_site_fract_z
_atom_site_U_iso_or_equiv
_atom_site_adp_type
_atom_site_calc_flag
_atom_site_refinement_flags
_atom_site_occupancy
_atom_site_type_symbol
C1 0.95360(17) 0.7410(3) 0.98052(16) 0.0438(6) Uani d . 1 C
C2 0.87591(18) 0.7069(4) 0.99426(19) 0.0570(8) Uani d . 1 C
H2 0.8197 0.6966 0.9504 0.068 Uiso calc R 1 H
C3 0.8853(2) 0.6889(4) 1.0754(2) 0.0694(9) Uani d . 1 C
H3 0.8346 0.6654 1.0865 0.083 Uiso calc R 1 H
C4 0.9698(3) 0.7056(4) 1.1407(2) 0.0711(9) Uani d . 1 C
H4 0.9738 0.6945 1.1946 0.085 Uiso calc R 1 H
C5 1.0471(2) 0.7376(4) 1.12877(18) 0.0586(8) Uani d . 1 C
H5 1.1032 0.7485 1.1728 0.070 Uiso calc R 1 H
C6 1.03678(18) 0.7524(3) 1.04780(16) 0.0457(6) Uani d . 1 C
C7 0.97333(15) 0.7684(3) 0.90768(16) 0.0408(6) Uani d . 1 C
C8 1.06472(15) 0.7894(3) 0.93737(16) 0.0429(6) Uani d . 1 C
C9 1.11201(17) 0.8024(4) 0.88575(17) 0.0494(7) Uani d . 1 C
C10 0.95607(15) 0.8036(3) 0.77603(16) 0.0418(6) Uani d . 1 C
C11 0.81104(16) 0.7555(4) 0.66205(18) 0.0625(8) Uani d . 1 C
H11A 0.7780 0.7999 0.6057 0.075 Uiso calc R 1 H
H11B 0.7832 0.8114 0.6964 0.075 Uiso calc R 1 H
C12 0.8040(2) 0.5421(5) 0.6641(2) 0.0952(12) Uani d . 1 C
H12A 0.8283 0.4864 0.6277 0.143 Uiso calc R 1 H
H12B 0.7417 0.5062 0.6464 0.143 Uiso calc R 1 H
H12C 0.8374 0.4973 0.7195 0.143 Uiso calc R 1 H
C13 0.91523(18) 0.9989(4) 0.65194(16) 0.0583(8) Uani d . 1 C
H13A 0.9735 1.0553 0.6850 0.070 Uiso calc R 1 H
H13B 0.8688 1.0882 0.6507 0.070 Uiso calc R 1 H
C14 0.9083(2) 0.9687(5) 0.56471(18) 0.0911(11) Uani d . 1 C
H14A 0.9580 0.8917 0.5661 0.137 Uiso calc R 1 H
H14B 0.9100 1.0900 0.5400 0.137 Uiso calc R 1 H
H14C 0.8525 0.9053 0.5326 0.137 Uiso calc R 1 H
C15 1.09034(16) 0.7812(4) 0.74123(16) 0.0457(6) Uani d . 1 C
C16 1.14573(17) 0.9188(4) 0.73121(17) 0.0579(8) Uani d . 1 C
H16 1.1564 1.0317 0.7614 0.069 Uiso calc R 1 H
C17 1.18547(18) 0.8880(5) 0.67595(19) 0.0664(9) Uani d . 1 C
H17 1.2226 0.9808 0.6685 0.080 Uiso calc R 1 H
C18 1.17019(19) 0.7215(5) 0.63244(19) 0.0667(9) Uani d . 1 C
H18 1.1977 0.7027 0.5958 0.080 Uiso calc R 1 H
C19 1.11495(17) 0.5793(4) 0.64104(17) 0.0544(7) Uani d . 1 C
C20 1.07530(16) 0.6136(4) 0.69651(16) 0.0499(7) Uani d . 1 C
H20 1.0377 0.5213 0.7037 0.060 Uiso calc R 1 H
C21 1.0999(2) 0.3947(5) 0.5943(2) 0.0851(10) Uani d . 1 C
H21A 1.0808 0.4207 0.5363 0.128 Uiso calc R 1 H
H21B 1.0540 0.3223 0.6031 0.128 Uiso calc R 1 H
H21C 1.1551 0.3229 0.6137 0.128 Uiso calc R 1 H
N1 0.91649(13) 0.7793(3) 0.82638(13) 0.0443(5) Uani d . 1 N
N2 1.04982(12) 0.8066(3) 0.80046(12) 0.0436(5) Uani d . 1 N
N3 0.90515(13) 0.8210(3) 0.69147(13) 0.0476(6) Uani d . 1 N
O1 1.10616(11) 0.7816(2) 1.02253(10) 0.0494(5) Uani d . 1 O
O2 1.19323(11) 0.8035(3) 0.90580(11) 0.0702(6) Uani d . 1 O

loop_
_atom_site_aniso_label
_atom_site_aniso_U_11
_atom_site_aniso_U_22
_atom_site_aniso_U_33
_atom_site_aniso_U_12
_atom_site_aniso_U_13
_atom_site_aniso_U_23
C1 0.0516(15) 0.0299(14) 0.0528(18) 0.0072(11) 0.0241(14) 0.0018(12)
C2 0.0572(17) 0.0525(18) 0.068(2) 0.0084(13) 0.0316(16) 0.0056(15)
C3 0.089(2) 0.055(2) 0.089(3) 0.0060(17) 0.062(2) 0.0077(18)
C4 0.110(3) 0.051(2) 0.064(2) 0.0071(18) 0.048(2) 0.0059(16)
C5 0.083(2) 0.0458(18) 0.0457(19) 0.0045(15) 0.0242(16) 0.0022(14)
C6 0.0590(17) 0.0345(15) 0.0423(17) 0.0043(12) 0.0191(14) -0.0003(12)
C7 0.0405(14) 0.0335(15) 0.0453(17) 0.0036(11) 0.0140(13) -0.0007(12)
C8 0.0400(14) 0.0449(16) 0.0363(16) 0.0022(11) 0.0076(12) -0.0021(12)
C9 0.0379(14) 0.0582(19) 0.0455(18) 0.0008(13) 0.0097(14) 0.0025(13)
C10 0.0355(13) 0.0394(15) 0.0421(17) 0.0007(11) 0.0067(13) -0.0029(12)
C11 0.0404(15) 0.069(2) 0.056(2) -0.0023(14) -0.0035(14) 0.0012(15)
C12 0.071(2) 0.069(2) 0.105(3) -0.0172(18) -0.007(2) 0.007(2)
C13 0.0553(17) 0.0578(19) 0.0468(18) 0.0031(14) 0.0049(14) 0.0060(14)
C14 0.107(3) 0.104(3) 0.044(2) -0.006(2) 0.0106(19) 0.0175(19)
C15 0.0423(14) 0.0521(18) 0.0384(16) 0.0030(12) 0.0118(12) 0.0041(13)
C16 0.0499(16) 0.065(2) 0.056(2) -0.0104(14) 0.0187(15) 0.0002(15)
C17 0.0541(18) 0.080(2) 0.067(2) -0.0060(16) 0.0263(16) 0.0140(18)
C18 0.0565(18) 0.092(3) 0.057(2) 0.0103(18) 0.0284(16) 0.0110(19)
C19 0.0451(15) 0.067(2) 0.0501(18) 0.0096(14) 0.0176(14) 0.0012(15)
C20 0.0423(15) 0.0549(19) 0.0500(18) 0.0047(13) 0.0159(14) 0.0074(14)
C21 0.090(2) 0.086(3) 0.085(3) 0.013(2) 0.040(2) -0.012(2)
N1 0.0365(11) 0.0484(14) 0.0432(14) 0.0034(9) 0.0109(11) 0.0003(10)
N2 0.0345(11) 0.0543(14) 0.0382(13) 0.0006(9) 0.0105(10) -0.0002(10)
N3 0.0400(12) 0.0493(14) 0.0416(14) -0.0010(10) 0.0038(11) 0.0029(11)
O1 0.0493(10) 0.0553(12) 0.0365(11) 0.0003(8) 0.0098(9) -0.0008(8)
O2 0.0339(10) 0.1161(18) 0.0540(13) -0.0010(10) 0.0106(9) 0.0058(11)

loop_
_atom_type_symbol
_atom_type_description
_atom_type_scat_dispersion_real
_atom_type_scat_dispersion_imag
_atom_type_scat_source
C C 0.0033 0.0016 'International Tables Vol C Tables 4.2.6.8 and 6.1.1.4'
H H 0.0000 0.0000 'International Tables Vol C Tables 4.2.6.8 and 6.1.1.4'
N N 0.0061 0.0033 'International Tables Vol C Tables 4.2.6.8 and 6.1.1.4'
O O 0.0106 0.0060 'International Tables Vol C Tables 4.2.6.8 and 6.1.1.4'

loop_
_geom_angle_atom_site_label_1
_geom_angle_atom_site_label_2
_geom_angle_atom_site_label_3
_geom_angle
_geom_angle_publ_flag
C2 C1 C6 119.5(2) yes
C2 C1 C7 135.2(3) yes
C6 C1 C7 105.4(2) yes
C3 C2 C1 117.7(3) yes
C3 C2 H2 121.2 ?
C1 C2 H2 121.2 ?
C2 C3 C4 120.7(3) yes
C2 C3 H3 119.6 ?
C4 C3 H3 119.6 ?
C5 C4 C3 122.7(3) yes
C5 C4 H4 118.7 ?
C3 C4 H4 118.7 ?
C4 C5 C6 115.9(3) ?
C4 C5 H5 122.1 ?
C6 C5 H5 122.1 ?
C5 C6 O1 124.9(3) yes
C5 C6 C1 123.6(3) yes
O1 C6 C1 111.5(2) yes
N1 C7 C8 124.6(2) yes
N1 C7 C1 130.0(2) yes
C8 C7 C1 105.3(2) yes
C7 C8 O1 113.1(2) yes
C7 C8 C9 123.1(2) yes
O1 C8 C9 123.7(2) yes
O2 C9 C8 128.1(2) yes
O2 C9 N2 121.7(2) yes
C8 C9 N2 110.2(2) yes
N1 C10 N3 120.2(2) yes
N1 C10 N2 124.2(2) yes
N3 C10 N2 115.5(2) yes
N3 C11 C12 112.4(2) ?
N3 C11 H11A 109.1 ?
C12 C11 H11A 109.1 ?
N3 C11 H11B 109.1 ?
C12 C11 H11B 109.1 ?
H11A C11 H11B 107.9 ?
C11 C12 H12A 109.5 ?
C11 C12 H12B 109.5 ?
H12A C12 H12B 109.5 ?
C11 C12 H12C 109.5 ?
H12A C12 H12C 109.5 ?
H12B C12 H12C 109.5 ?
N3 C13 C14 112.8(2) ?
N3 C13 H13A 109.0 ?
C14 C13 H13A 109.0 ?
N3 C13 H13B 109.0 ?
C14 C13 H13B 109.0 ?
H13A C13 H13B 107.8 ?
C13 C14 H14A 109.5 ?
C13 C14 H14B 109.5 ?
H14A C14 H14B 109.5 ?
C13 C14 H14C 109.5 ?
H14A C14 H14C 109.5 ?
H14B C14 H14C 109.5 ?
C16 C15 C20 119.8(2) ?
C16 C15 N2 120.8(2) yes
C20 C15 N2 119.3(2) yes
C15 C16 C17 119.5(3) ?
C15 C16 H16 120.3 ?
C17 C16 H16 120.3 ?
C18 C17 C16 120.0(3) ?
C18 C17 H17 120.0 ?
C16 C17 H17 120.0 ?
C17 C18 C19 122.2(3) ?
C17 C18 H18 118.9 ?
C19 C18 H18 118.9 ?
C18 C19 C20 116.9(3) ?
C18 C19 C21 122.0(3) ?
C20 C19 C21 121.1(3) ?
C15 C20 C19 121.6(3) ?
C15 C20 H20 119.2 ?
C19 C20 H20 119.2 ?
C19 C21 H21A 109.5 ?
C19 C21 H21B 109.5 ?
H21A C21 H21B 109.5 ?
C19 C21 H21C 109.5 ?
H21A C21 H21C 109.5 ?
H21B C21 H21C 109.5 ?
C10 N1 C7 114.8(2) ?
C10 N2 C9 122.6(2) ?
C10 N2 C15 121.6(2) ?
C9 N2 C15 115.05(18) ?
C10 N3 C13 116.9(2) yes
C10 N3 C11 115.8(2) yes
C13 N3 C11 113.2(2) ?
C8 O1 C6 104.81(19) yes

loop_
_geom_bond_atom_site_label_1
_geom_bond_atom_site_label_2
_geom_bond_distance
_geom_bond_publ_flag
C1 C2 1.392(3) yes
C1 C6 1.393(3) yes
C1 C7 1.455(3) yes
C2 C3 1.381(4) ?
C2 H2 0.9300 ?
C3 C4 1.394(4) ?
C3 H3 0.9300 ?
C4 C5 1.365(4) ?
C4 H4 0.9300 ?
C5 C6 1.373(3) yes
C5 H5 0.9300 ?
C6 O1 1.378(3) yes
C7 N1 1.359(3) yes
C7 C8 1.363(3) yes
C8 O1 1.378(3) yes
C8 C9 1.407(3) yes
C9 O2 1.215(3) yes
C9 N2 1.434(3) yes
C10 N1 1.297(3) yes
C10 N3 1.389(3) yes
C10 N2 1.399(3) yes
C11 N3 1.470(3) yes
C11 C12 1.501(4) ?
C11 H11A 0.9700 ?
C11 H11B 0.9700 ?
C12 H12A 0.9600 ?
C12 H12B 0.9600 ?
C12 H12C 0.9600 ?
C13 N3 1.469(3) yes
C13 C14 1.511(3) ?
C13 H13A 0.9700 ?
C13 H13B 0.9700 ?
C14 H14A 0.9600 ?
C14 H14B 0.9600 ?
C14 H14C 0.9600 ?
C15 C16 1.374(3) yes
C15 C20 1.380(3) yes
C15 N2 1.449(3) yes
C16 C17 1.382(4) yes
C16 H16 0.9300 ?
C17 C18 1.363(4) yes
C17 H17 0.9300 ?
C18 C19 1.386(4) yes
C18 H18 0.9300 ?
C19 C20 1.388(3) yes
C19 C21 1.500(4) yes
C20 H20 0.9300 ?
C21 H21A 0.9600 ?
C21 H21B 0.9600 ?
C21 H21C 0.9600 ?

loop_
_geom_hbond_atom_site_label_D
_geom_hbond_atom_site_label_H
_geom_hbond_atom_site_label_A
_geom_hbond_distance_DH
_geom_hbond_distance_HA
_geom_hbond_distance_DA
_geom_hbond_angle_DHA
C13 H13A N2 0.97 2.59 2.971(3) 104

loop_
_geom_torsion_atom_site_label_1
_geom_torsion_atom_site_label_2
_geom_torsion_atom_site_label_3
_geom_torsion_atom_site_label_4
_geom_torsion
_geom_torsion_publ_flag
C6 C1 C2 C3 1.0(4) yes
C7 C1 C2 C3 -179.9(3) yes
C1 C2 C3 C4 0.3(4) ?
C2 C3 C4 C5 -0.9(5) ?
C3 C4 C5 C6 0.0(4) ?
C4 C5 C6 O1 -179.0(2) yes
C4 C5 C6 C1 1.5(4) yes
C2 C1 C6 C5 -2.0(4) yes
C7 C1 C6 C5 178.7(2) yes
C2 C1 C6 O1 178.4(2) yes
C7 C1 C6 O1 -1.0(3) yes
C2 C1 C7 N1 4.2(5) ?
C6 C1 C7 N1 -176.6(2) yes
C2 C1 C7 C8 -178.0(3) yes
C6 C1 C7 C8 1.2(3) yes
N1 C7 C8 O1 176.9(2) ?
C1 C7 C8 O1 -1.0(3) yes
N1 C7 C8 C9 -7.9(4) ?
C1 C7 C8 C9 174.2(2) ?
C7 C8 C9 O2 -172.5(3) ?
O1 C8 C9 O2 2.2(4) yes
C7 C8 C9 N2 4.9(3) ?
O1 C8 C9 N2 179.6(2) yes
C20 C15 C16 C17 0.4(4) ?
N2 C15 C16 C17 178.1(2) ?
C15 C16 C17 C18 -0.6(4) ?
C16 C17 C18 C19 0.4(5) ?
C17 C18 C19 C20 0.0(4) ?
C17 C18 C19 C21 -178.7(3) ?
C16 C15 C20 C19 0.0(4) ?
N2 C15 C20 C19 -177.8(2) ?
C18 C19 C20 C15 -0.2(4) ?
C21 C19 C20 C15 178.5(3) ?
N3 C10 N1 C7 -178.6(2) ?
N2 C10 N1 C7 4.0(3) ?
C8 C7 N1 C10 3.0(3) ?
C1 C7 N1 C10 -179.6(2) yes
N1 C10 N2 C9 -6.6(4) ?
N3 C10 N2 C9 175.9(2) ?
N1 C10 N2 C15 162.6(2) ?
N3 C10 N2 C15 -14.8(3) ?
O2 C9 N2 C10 179.4(2) yes
C8 C9 N2 C10 1.8(3) yes
O2 C9 N2 C15 9.5(4) ?
C8 C9 N2 C15 -168.1(2) yes
C16 C15 N2 C10 121.6(3) ?
C20 C15 N2 C10 -60.6(3) ?
C16 C15 N2 C9 -68.4(3) ?
C20 C15 N2 C9 109.4(3) ?
N1 C10 N3 C13 120.2(3) ?
N2 C10 N3 C13 -62.2(3) ?
N1 C10 N3 C11 -17.2(3) ?
N2 C10 N3 C11 160.4(2) ?
C14 C13 N3 C10 145.1(2) ?
C14 C13 N3 C11 -76.5(3) ?
C12 C11 N3 C10 -71.8(3) ?
C12 C11 N3 C13 149.3(3) ?
C7 C8 O1 C6 0.5(3) ?
C9 C8 O1 C6 -174.7(2) ?
C5 C6 O1 C8 -179.2(2) ?
C1 C6 O1 C8 0.4(3) ?

loop_
_cod_related_entry_id
_cod_related_entry_database
_cod_related_entry_code
1 ChemSpider 21126673
